data_4506193
loop_
_publ_author_name
'Eccles, Kevin S.'
'Morrison, Robin E.'
'Stokes, Stephen P.'
'O&#x2019;Mahony, Graham E.'
'Hayes, John A.'
'Kelly, Dawn M.'
'O&#x2019;Boyle, Noel M.'
'F\'abi\'an, L\'aszl\'o'
'Moynihan, Humphrey A.'
'Maguire, Anita R.'
'Lawrence, Simon E.'

_publ_section_title
;
 Utilizing Sulfoxide&#x00B7;&#x00B7;&#x00B7;Iodine Halogen Bonding for
 Cocrystallization
;
_journal_issue 6
_journal_name_full 'Crystal Growth &amp; Design'
_journal_page_first 2969
_journal_paper_doi 10.1021/cg300189v
_journal_volume 12
_journal_year 2012
_chemical_formula_moiety 'C16 H18 O S'
_chemical_formula_sum 'C16 H18 O S'
_chemical_formula_weight 258.36
_chemical_melting_point 329(2)
_space_group_IT_number 2
_symmetry_cell_setting triclinic
_symmetry_space_group_name_Hall '-P 1'
_symmetry_space_group_name_H-M 'P -1'
_atom_sites_solution_hydrogens geom
_atom_sites_solution_primary direct
_atom_sites_solution_secondary difmap
_audit_creation_method 'APEX2 v2009.3-0'
_cell_angle_alpha 83.769(2)
_cell_angle_beta 86.622(2)
_cell_angle_gamma 84.422(2)
_cell_formula_units_Z 2
_cell_length_a 5.5050(5)
_cell_length_b 9.1593(9)
_cell_length_c 13.5985(13)
_cell_measurement_reflns_used 9892
_cell_measurement_temperature 100.(2)
_cell_measurement_theta_max 28.3823
_cell_measurement_theta_min 2.5745
_cell_volume 677.57(11)
_computing_cell_refinement 'SAINT V7.60A (Bruker AXS, 2008)'
_computing_data_collection 'Bruker Instrument Service v2009, 3, 0, 0'
_computing_data_reduction 'SAINT V7.60A (Bruker AXS, 2008)'
_computing_molecular_graphics 'Mercury 2.3 (Macrae et al, 2008)'
_computing_structure_refinement 'SHELXL-97 (Sheldrick, 2008)'
_computing_structure_solution 'SHELXS-97 (Sheldrick, 2008)'
_diffrn_ambient_temperature 100.(2)
_diffrn_detector_area_resol_mean 8.3333
_diffrn_measured_fraction_theta_full 0.984
_diffrn_measured_fraction_theta_max 0.984
_diffrn_measurement_device_type 'Bruker APEX II DUO'
_diffrn_measurement_method '\f & \w  scans'
_diffrn_radiation_monochromator graphite
_diffrn_radiation_source 'fine-focus sealed tube'
_diffrn_radiation_type MoK\a
_diffrn_radiation_wavelength 0.71073
_diffrn_reflns_av_R_equivalents 0.0276
_diffrn_reflns_av_sigmaI/netI 0.0188
_diffrn_reflns_limit_h_max 7
_diffrn_reflns_limit_h_min -7
_diffrn_reflns_limit_k_max 12
_diffrn_reflns_limit_k_min -12
_diffrn_reflns_limit_l_max 18
_diffrn_reflns_limit_l_min -18
_diffrn_reflns_number 16152
_diffrn_reflns_theta_full 28.41
_diffrn_reflns_theta_max 28.41
_diffrn_reflns_theta_min 1.51
_exptl_absorpt_coefficient_mu 0.224
_exptl_absorpt_correction_T_max 0.9565
_exptl_absorpt_correction_T_min 0.8345
_exptl_absorpt_correction_type multi-scan
_exptl_absorpt_process_details 'Sadabs Version 2008/1'
_exptl_crystal_colour colourless
_exptl_crystal_density_diffrn 1.266
_exptl_crystal_density_method 'not measured'
_exptl_crystal_description block
_exptl_crystal_F_000 276
_exptl_crystal_size_max 0.32
_exptl_crystal_size_mid 0.14
_exptl_crystal_size_min 0.11
_refine_diff_density_max 0.329
_refine_diff_density_min -0.332
_refine_ls_extinction_method none
_refine_ls_goodness_of_fit_ref 1.063
_refine_ls_hydrogen_treatment constr
_refine_ls_matrix_type full
_refine_ls_number_parameters 163
_refine_ls_number_reflns 3351
_refine_ls_number_restraints 0
_refine_ls_restrained_S_all 1.063
_refine_ls_R_factor_all 0.0315
_refine_ls_R_factor_gt 0.0297
_refine_ls_shift/su_max 0.000
_refine_ls_shift/su_mean 0.000
_refine_ls_structure_factor_coef Fsqd
_refine_ls_weighting_details 'calc w=1/[\s^2^(Fo^2^)+(0.0375P)^2^+0.3347P] where P=(Fo^2^+2Fc^2^)/3'
_refine_ls_weighting_scheme calc
_refine_ls_wR_factor_gt 0.0798
_refine_ls_wR_factor_ref 0.0816
_reflns_number_gt 3161
_reflns_number_total 3351
_reflns_threshold_expression >2sigma(I)
_cod_data_source_file cg300189v_si_002.cif
_cod_data_source_block h
_cod_depositor_comments
;
The following automatic conversions were performed:

'_chemical_melting_point' value '327 - 331' was changed to '329(2)' -
the average value was taken and precision was estimated.

Automatic conversion script
Id: cif_fix_values 1891 2012-01-12 08:04:46Z andrius 
;
_cod_database_code 4506193

loop_
_symmetry_equiv_pos_as_xyz
'x, y, z'
'-x, -y, -z'

loop_
_atom_site_type_symbol
_atom_site_label
_atom_site_fract_x
_atom_site_fract_y
_atom_site_fract_z
_atom_site_U_iso_or_equiv
_atom_site_adp_type
_atom_site_calc_flag
_atom_site_refinement_flags
_atom_site_occupancy
S S1 0.08663(4) 0.22101(3) 0.075136(18) 0.01302(8) Uani d . 1
O O2 -0.16256(13) 0.18916(9) 0.04730(6) 0.01923(17) Uani d . 1
C C3 0.2443(2) 0.04564(12) 0.12002(8) 0.0162(2) Uani d . 1
H H3A 0.2638 -0.0199 0.0663 0.019 Uiso calc R 1
H H3B 0.4092 0.0615 0.1398 0.019 Uiso calc R 1
C C4 0.1014(2) -0.02813(12) 0.20885(8) 0.0184(2) Uani d . 1
H H4A -0.0635 -0.0424 0.1883 0.022 Uiso calc R 1
H H4B 0.185 -0.1269 0.2281 0.022 Uiso calc R 1
C C5 0.0746(2) 0.05780(12) 0.29832(8) 0.0153(2) Uani d . 1
C C6 0.2585(2) 0.04312(12) 0.36595(8) 0.0170(2) Uani d . 1
H H6 0.4016 -0.0212 0.3554 0.02 Uiso calc R 1
C C7 0.2350(2) 0.12153(12) 0.44864(8) 0.0188(2) Uani d . 1
H H7 0.3613 0.11 0.4943 0.023 Uiso calc R 1
C C8 0.0273(2) 0.21662(12) 0.46458(8) 0.0195(2) Uani d . 1
H H8 0.0103 0.2691 0.5215 0.023 Uiso calc R 1
C C9 -0.1555(2) 0.23465(12) 0.39675(9) 0.0208(2) Uani d . 1
H H9 -0.2963 0.3011 0.4066 0.025 Uiso calc R 1
C C10 -0.1320(2) 0.15527(12) 0.31443(8) 0.0191(2) Uani d . 1
H H10 -0.258 0.1675 0.2686 0.023 Uiso calc R 1
C C11 0.2743(2) 0.24725(12) -0.03815(8) 0.0151(2) Uani d . 1
H H11A 0.4448 0.2565 -0.0219 0.018 Uiso calc R 1
H H11B 0.2742 0.1603 -0.0755 0.018 Uiso calc R 1
C C12 0.1773(2) 0.38614(12) -0.10228(9) 0.0209(2) Uani d . 1
H H12A 0.0118 0.3735 -0.1228 0.025 Uiso calc R 1
H H12B 0.1646 0.4716 -0.0629 0.025 Uiso calc R 1
C C13 0.3441(2) 0.41611(12) -0.19327(8) 0.0165(2) Uani d . 1
C C14 0.5260(2) 0.51140(12) -0.19214(8) 0.0201(2) Uani d . 1
H H14 0.541 0.5595 -0.1346 0.024 Uiso calc R 1
C C15 0.6862(2) 0.53729(12) -0.27374(9) 0.0210(2) Uani d . 1
H H15 0.8094 0.6026 -0.2717 0.025 Uiso calc R 1
C C16 0.6656(2) 0.46745(12) -0.35826(9) 0.0199(2) Uani d . 1
H H16 0.7753 0.4843 -0.414 0.024 Uiso calc R 1
C C17 0.4841(2) 0.37281(12) -0.36085(9) 0.0216(2) Uani d . 1
H H17 0.4692 0.3253 -0.4186 0.026 Uiso calc R 1
C C18 0.3240(2) 0.34744(12) -0.27895(9) 0.0202(2) Uani d . 1
H H18 0.2 0.2829 -0.2813 0.024 Uiso calc R 1

loop_
_atom_site_aniso_label
_atom_site_aniso_U_11
_atom_site_aniso_U_22
_atom_site_aniso_U_33
_atom_site_aniso_U_12
_atom_site_aniso_U_13
_atom_site_aniso_U_23
S1 0.01267(12) 0.01433(12) 0.01227(12) -0.00008(9) -0.00158(9) -0.00283(9)
O2 0.0115(4) 0.0265(4) 0.0200(4) -0.0011(2) -0.0034(2) -0.0033(2)
C3 0.0171(5) 0.0155(5) 0.0161(5) 0.0008(4) -0.0038(4) -0.0028(4)
C4 0.0231(5) 0.0155(5) 0.0175(5) -0.0049(4) -0.0045(4) -0.0009(4)
C5 0.0164(5) 0.0147(5) 0.0150(5) -0.0050(4) -0.0017(4) 0.0015(4)
C6 0.0165(5) 0.0158(5) 0.0184(5) 0.0002(4) -0.0029(4) -0.0006(4)
C7 0.0203(5) 0.0188(5) 0.0175(5) -0.0022(4) -0.0048(4) -0.0005(4)
C8 0.0227(5) 0.0186(5) 0.0171(5) -0.0034(4) 0.0027(4) -0.0020(4)
C9 0.0161(5) 0.0211(5) 0.0237(5) 0.0007(4) 0.0032(4) 0.0005(4)
C10 0.0141(5) 0.0224(5) 0.0203(5) -0.0032(4) -0.0029(4) 0.0027(4)
C11 0.0131(5) 0.0184(5) 0.0134(5) 0.0008(4) -0.0004(4) -0.0026(4)
C12 0.0177(5) 0.0236(5) 0.0184(5) 0.0052(4) 0.0038(4) 0.0032(4)
C13 0.0148(5) 0.0176(5) 0.0156(5) 0.0033(4) 0.0004(4) 0.0007(4)
C14 0.0222(5) 0.0219(5) 0.0169(5) -0.0014(4) -0.0032(4) -0.0040(4)
C15 0.0183(5) 0.0217(5) 0.0233(5) -0.0050(4) -0.0022(4) -0.0002(4)
C16 0.0202(5) 0.0184(5) 0.0193(5) 0.0008(4) 0.0044(4) 0.0005(4)
C17 0.0299(5) 0.0180(5) 0.0173(5) -0.0025(4) 0.0010(4) -0.0048(4)
C18 0.0212(5) 0.0189(5) 0.0211(5) -0.0056(4) -0.0011(4) -0.0013(4)

loop_
_atom_type_symbol
_atom_type_description
_atom_type_scat_dispersion_real
_atom_type_scat_dispersion_imag
_atom_type_scat_source
C C 0.0033 0.0016 'International Tables Vol C Tables 4.2.6.8 and 6.1.1.4'
H H 0.0000 0.0000 'International Tables Vol C Tables 4.2.6.8 and 6.1.1.4'
O O 0.0106 0.0060 'International Tables Vol C Tables 4.2.6.8 and 6.1.1.4'
S S 0.1246 0.1234 'International Tables Vol C Tables 4.2.6.8 and 6.1.1.4'

loop_
_geom_angle_atom_site_label_1
_geom_angle_atom_site_label_2
_geom_angle_atom_site_label_3
_geom_angle
O2 S1 C11 107.60(5)
O2 S1 C3 106.70(5)
C11 S1 C3 95.73(5)
C4 C3 S1 110.74(8)
C4 C3 H3A 109.5
S1 C3 H3A 109.5
C4 C3 H3B 109.5
S1 C3 H3B 109.5
H3A C3 H3B 108.1
C5 C4 C3 114.22(9)
C5 C4 H4A 108.7
C3 C4 H4A 108.7
C5 C4 H4B 108.7
C3 C4 H4B 108.7
H4A C4 H4B 107.6
C6 C5 C10 118.49(10)
C6 C5 C4 120.44(10)
C10 C5 C4 121.06(10)
C7 C6 C5 120.81(10)
C7 C6 H6 119.6
C5 C6 H6 119.6
C8 C7 C6 120.18(10)
C8 C7 H7 119.9
C6 C7 H7 119.9
C7 C8 C9 119.68(11)
C7 C8 H8 120.2
C9 C8 H8 120.2
C8 C9 C10 119.95(11)
C8 C9 H9 120.0
C10 C9 H9 120.0
C9 C10 C5 120.88(10)
C9 C10 H10 119.6
C5 C10 H10 119.6
C12 C11 S1 110.53(7)
C12 C11 H11A 109.5
S1 C11 H11A 109.5
C12 C11 H11B 109.5
S1 C11 H11B 109.5
H11A C11 H11B 108.1
C13 C12 C11 111.04(9)
C13 C12 H12A 109.4
C11 C12 H12A 109.4
C13 C12 H12B 109.4
C11 C12 H12B 109.4
H12A C12 H12B 108.0
C14 C13 C18 118.49(10)
C14 C13 C12 120.05(10)
C18 C13 C12 121.45(10)
C15 C14 C13 121.13(10)
C15 C14 H14 119.4
C13 C14 H14 119.4
C16 C15 C14 119.85(11)
C16 C15 H15 120.1
C14 C15 H15 120.1
C17 C16 C15 119.74(10)
C17 C16 H16 120.1
C15 C16 H16 120.1
C16 C17 C18 120.16(11)
C16 C17 H17 119.9
C18 C17 H17 119.9
C17 C18 C13 120.62(10)
C17 C18 H18 119.7
C13 C18 H18 119.7

loop_
_geom_bond_atom_site_label_1
_geom_bond_atom_site_label_2
_geom_bond_distance
S1 O2 1.5077(8)
S1 C11 1.8108(11)
S1 C3 1.8123(11)
C3 C4 1.5326(15)
C3 H3A 0.99
C3 H3B 0.99
C4 C5 1.5118(15)
C4 H4A 0.99
C4 H4B 0.99
C5 C6 1.3948(15)
C5 C10 1.3978(16)
C6 C7 1.3917(15)
C6 H6 0.95
C7 C8 1.3896(16)
C7 H7 0.95
C8 C9 1.3911(17)
C8 H8 0.95
C9 C10 1.3928(17)
C9 H9 0.95
C10 H10 0.95
C11 C12 1.5316(15)
C11 H11A 0.99
C11 H11B 0.99
C12 C13 1.5135(15)
C12 H12A 0.99
C12 H12B 0.99
C13 C14 1.3929(16)
C13 C18 1.3975(16)
C14 C15 1.3903(16)
C14 H14 0.95
C15 C16 1.3900(17)
C15 H15 0.95
C16 C17 1.3894(17)
C16 H16 0.95
C17 C18 1.3925(16)
C17 H17 0.95
C18 H18 0.95

loop_
_geom_torsion_atom_site_label_1
_geom_torsion_atom_site_label_2
_geom_torsion_atom_site_label_3
_geom_torsion_atom_site_label_4
_geom_torsion
O2 S1 C3 C4 -58.67(8)
C11 S1 C3 C4 -169.00(8)
S1 C3 C4 C5 -62.98(11)
C3 C4 C5 C6 -84.85(13)
C3 C4 C5 C10 94.08(12)
C10 C5 C6 C7 1.21(16)
C4 C5 C6 C7 -179.83(10)
C5 C6 C7 C8 -0.37(17)
C6 C7 C8 C9 -0.90(17)
C7 C8 C9 C10 1.31(17)
C8 C9 C10 C5 -0.45(17)
C6 C5 C10 C9 -0.80(16)
C4 C5 C10 C9 -179.75(10)
O2 S1 C11 C12 65.98(9)
C3 S1 C11 C12 175.54(8)
S1 C11 C12 C13 175.45(8)
C11 C12 C13 C14 -94.15(13)
C11 C12 C13 C18 84.40(13)
C18 C13 C14 C15 -0.55(17)
C12 C13 C14 C15 178.05(10)
C13 C14 C15 C16 0.05(18)
C14 C15 C16 C17 0.39(18)
C15 C16 C17 C18 -0.30(18)
C16 C17 C18 C13 -0.21(18)
C14 C13 C18 C17 0.63(17)
C12 C13 C18 C17 -177.95(10)

loop_
_cod_related_entry_id
_cod_related_entry_database
_cod_related_entry_code
1 ChemSpider 14034243
